data_1549288
loop_
_publ_author_name
'Cai, Yuanjing'
'Du, Lili'
'Samedov, Kerim'
'Gu, Xinggui'
'Qi, Fei'
'Sung, Herman H. Y.'
'Patrick, Brian O.'
'Yan, Zhiping'
'Jiang, Xiaofang'
'Zhang, Haoke'
'Lam, Jacky W. Y.'
'Williams, Ian D.'
'Lee Phillips, David'
'Qin, Anjun'
'Tang, Ben Zhong'

_publ_section_title
;
 Deciphering the working mechanism of aggregation-induced emission of
 tetraphenylethylene derivatives by ultrafast spectroscopy.
;
_journal_issue 20
_journal_name_full 'Chemical science'
_journal_page_first 4662
_journal_page_last 4670
_journal_paper_doi 10.1039/c8sc01170b
_journal_volume 9
_journal_year 2018
_chemical_formula_moiety 'C28 H20'
_chemical_formula_sum 'C28 H20'
_chemical_formula_weight 356.44
_space_group_crystal_system orthorhombic
_space_group_IT_number 19
_space_group_name_Hall 'P 2ac 2ab'
_space_group_name_H-M_alt 'P 21 21 21'
_symmetry_space_group_name_Hall 'P 2ac 2ab'
_symmetry_space_group_name_H-M 'P 21 21 21'
_atom_sites_solution_hydrogens geom
_atom_sites_solution_primary direct
_audit_creation_date 2016-09-15
_audit_creation_method
;
Olex2 1.2
(compiled 2016.09.09 svn.r3337 for OlexSys, GUI svn.r5227)
;
_audit_update_record
;
2017-10-10 deposited with the CCDC.
2018-04-24 downloaded from the CCDC.
;
_cell_angle_alpha 90
_cell_angle_beta 90
_cell_angle_gamma 90
_cell_formula_units_Z 4
_cell_length_a 8.34750(16)
_cell_length_b 10.3140(2)
_cell_length_c 21.0732(4)
_cell_measurement_reflns_used 2280
_cell_measurement_temperature 100.00(10)
_cell_measurement_theta_max 75.2170
_cell_measurement_theta_min 6.0080
_cell_volume 1814.32(6)
_computing_cell_refinement
;
CrysAlisPro, Agilent Technologies,
Version 1.171.37.35 (release 13-08-2014 CrysAlis171 .NET)
(compiled Aug 13 2014,18:06:01)
;
_computing_data_collection
;
CrysAlisPro, Agilent Technologies,
Version 1.171.37.35 (release 13-08-2014 CrysAlis171 .NET)
(compiled Aug 13 2014,18:06:01)
;
_computing_data_reduction
;
CrysAlisPro, Agilent Technologies,
Version 1.171.37.35 (release 13-08-2014 CrysAlis171 .NET)
(compiled Aug 13 2014,18:06:01)
;
_computing_molecular_graphics 'Olex2 (Dolomanov et al., 2009)'
_computing_publication_material 'Olex2 (Dolomanov et al., 2009)'
_computing_structure_refinement 'ShelXL (Sheldrick, 2015)'
_computing_structure_solution 'ShelXS (Sheldrick, 2008)'
_diffrn_ambient_environment N~2~
_diffrn_ambient_temperature 100.00(10)
_diffrn_detector 'CCD plate'
_diffrn_detector_area_resol_mean 10.3587
_diffrn_detector_type Atlas
_diffrn_measured_fraction_theta_full 0.984
_diffrn_measured_fraction_theta_max 0.983
_diffrn_measurement_details
;
#__ type_ start__ end____ width___ exp.time_
  1 omega   45.00   87.00   1.0000   30.0000
omega____ theta____ kappa____ phi______ frames
    -      110.5703  -45.0000   60.0000 42

#__ type_ start__ end____ width___ exp.time_
  2 omega   85.00  120.00   1.0000   15.0000
omega____ theta____ kappa____ phi______ frames
    -       40.8203   77.0000    0.0000 35

#__ type_ start__ end____ width___ exp.time_
  3 omega   34.00  105.00   1.0000   30.0000
omega____ theta____ kappa____ phi______ frames
    -      110.5703  -94.0000   60.0000 71

#__ type_ start__ end____ width___ exp.time_
  4 omega   29.00  136.00   1.0000   30.0000
omega____ theta____ kappa____ phi______ frames
    -      110.5703  -15.0000  -90.0000 107

#__ type_ start__ end____ width___ exp.time_
  5 omega   15.00   58.00   1.0000   15.0000
omega____ theta____ kappa____ phi______ frames
    -       40.8203   77.0000    0.0000 43

#__ type_ start__ end____ width___ exp.time_
  6 omega   -2.00   38.00   1.0000   15.0000
omega____ theta____ kappa____ phi______ frames
    -      -40.8203   77.0000  -60.0000 40

#__ type_ start__ end____ width___ exp.time_
  7 omega  -70.00  -24.00   1.0000   15.0000
omega____ theta____ kappa____ phi______ frames
    -      -40.8203   77.0000  -60.0000 46
;
_diffrn_measurement_device 'kappa diffractometer'
_diffrn_measurement_device_type 'SuperNova, Dual, Cu at zero, Atlas'
_diffrn_measurement_method '\w scans'
_diffrn_orient_matrix_UB_11 0.1465941000
_diffrn_orient_matrix_UB_12 -0.0194012000
_diffrn_orient_matrix_UB_13 0.0434113000
_diffrn_orient_matrix_UB_21 -0.1114085000
_diffrn_orient_matrix_UB_22 -0.0079143000
_diffrn_orient_matrix_UB_23 0.0581970000
_diffrn_orient_matrix_UB_31 -0.0132366000
_diffrn_orient_matrix_UB_32 -0.1477849000
_diffrn_orient_matrix_UB_33 -0.0088125000
_diffrn_radiation_monochromator mirror
_diffrn_radiation_probe x-ray
_diffrn_radiation_type CuK\a
_diffrn_radiation_wavelength 1.54184
_diffrn_reflns_av_R_equivalents 0.0185
_diffrn_reflns_av_unetI/netI 0.0341
_diffrn_reflns_limit_h_max 9
_diffrn_reflns_limit_h_min -9
_diffrn_reflns_limit_k_max 8
_diffrn_reflns_limit_k_min -12
_diffrn_reflns_limit_l_max 25
_diffrn_reflns_limit_l_min -17
_diffrn_reflns_number 3673
_diffrn_reflns_theta_full 66.500
_diffrn_reflns_theta_max 66.977
_diffrn_reflns_theta_min 4.774
_diffrn_source 'sealed X-ray tube'
_diffrn_source_current 0.80
_diffrn_source_power 0.040
_diffrn_source_target Cu
_diffrn_source_type 'SuperNova (Cu) X-ray Source'
_diffrn_source_voltage 50
_exptl_absorpt_coefficient_mu 0.558
_exptl_absorpt_correction_T_max 1.00000
_exptl_absorpt_correction_T_min 0.85408
_exptl_absorpt_correction_type multi-scan
_exptl_absorpt_process_details
;
CrysAlisPro, Agilent Technologies,
Version 1.171.37.35 (release 13-08-2014 CrysAlis171 .NET)
(compiled Aug 13 2014,18:06:01)
Empirical absorption correction using spherical harmonics,
 implemented in SCALE3 ABSPACK scaling algorithm.
;
_exptl_crystal_colour colourless
_exptl_crystal_colour_primary colourless
_exptl_crystal_density_diffrn 1.305
_exptl_crystal_density_method 'not measured'
_exptl_crystal_description plate
_exptl_crystal_F_000 752
_exptl_crystal_recrystallization_method 'Re-crystallisation from solvent'
_exptl_crystal_size_max 0.2
_exptl_crystal_size_mid 0.18
_exptl_crystal_size_min 0.04
_refine_diff_density_max 0.134
_refine_diff_density_min -0.137
_refine_diff_density_rms 0.034
_refine_ls_abs_structure_details
;
 Flack x determined using 750 quotients [(I+)-(I-)]/[(I+)+(I-)]
 (Parsons, Flack and Wagner, Acta Cryst. B69 (2013) 249-259).
;
_refine_ls_abs_structure_Flack -1.0(9)
_refine_ls_extinction_method none
_refine_ls_goodness_of_fit_ref 1.003
_refine_ls_hydrogen_treatment constr
_refine_ls_matrix_type full
_refine_ls_number_parameters 253
_refine_ls_number_reflns 2661
_refine_ls_number_restraints 0
_refine_ls_restrained_S_all 1.003
_refine_ls_R_factor_all 0.0326
_refine_ls_R_factor_gt 0.0285
_refine_ls_shift/su_max 0.000
_refine_ls_shift/su_mean 0.000
_refine_ls_structure_factor_coef Fsqd
_refine_ls_weighting_details 'w=1/[\s^2^(Fo^2^)+(0.0450P)^2^] where P=(Fo^2^+2Fc^2^)/3'
_refine_ls_weighting_scheme calc
_refine_ls_wR_factor_gt 0.0690
_refine_ls_wR_factor_ref 0.0713
_reflns_Friedel_coverage 0.450
_reflns_Friedel_fraction_full 0.610
_reflns_Friedel_fraction_max 0.609
_reflns_number_gt 2490
_reflns_number_total 2661
_reflns_threshold_expression 'I > 2\s(I)'
_cod_data_source_file c8sc01170b2.cif
_cod_data_source_block pc-htl-TPE
_cod_depositor_comments 'Adding full bibliography for 1549288--1549295.cif.'
_cod_database_code 1549288
_chemical_oxdiff_formula 'ph4 C4 '
_shelx_space_group_comment
;
The symmetry employed for this shelxl refinement is uniquely defined
by the following loop, which should always be used as a source of
symmetry information in preference to the above space-group names.
They are only intended as comments.
;
_reflns_odcompleteness_completeness 98.82
_reflns_odcompleteness_iscentric 1
_reflns_odcompleteness_theta 68.13
_olex2_refinement_description
;
1. Fixed Uiso
 At 1.2 times of:
  All C(H) groups, All C(H,H) groups
2.a Secondary CH2 refined with riding coordinates:
 C15(H15A,H15B), C16(H16A,H16B)
2.b Aromatic/amide H refined with riding coordinates:
 C4(H4), C5(H5), C6(H6), C7(H7), C10(H10), C11(H11), C12(H12), C23(H23),
 C24(H24), C25(H25), C26(H26), C32(H32), C33(H33), C34(H34), C35(H35), C36(H36)
;
_shelx_shelxl_version_number 2014/7
_olex2_date_sample_data_collection 2016-08-25
_olex2_submission_special_instructions 'No special instructions were received'

loop_
_space_group_symop_operation_xyz
'x, y, z'
'-x+1/2, -y, z+1/2'
'x+1/2, -y+1/2, -z'
'-x, y+1/2, -z+1/2'

loop_
_atom_site_label
_atom_site_type_symbol
_atom_site_fract_x
_atom_site_fract_y
_atom_site_fract_z
_atom_site_U_iso_or_equiv
_atom_site_adp_type
_atom_site_occupancy
_atom_site_site_symmetry_order
_atom_site_calc_flag
_atom_site_refinement_flags_posn
C1 C 0.3952(2) 0.48254(16) 0.43282(8) 0.0139(4) Uani 1 1 d .
C2 C 0.5454(2) 0.52165(17) 0.41377(9) 0.0139(4) Uani 1 1 d .
C3 C 0.6657(2) 0.55864(16) 0.45980(9) 0.0143(4) Uani 1 1 d .
C4 C 0.8267(2) 0.58295(18) 0.44195(9) 0.0170(4) Uani 1 1 d .
H4 H 0.8587 0.5688 0.3993 0.020 Uiso 1 1 calc R
C5 C 0.9370(2) 0.62652(18) 0.48528(9) 0.0189(4) Uani 1 1 d .
H5 H 1.0444 0.6421 0.4726 0.023 Uiso 1 1 calc R
C6 C 0.8908(2) 0.64780(18) 0.54798(10) 0.0198(4) Uani 1 1 d .
H6 H 0.9661 0.6803 0.5778 0.024 Uiso 1 1 calc R
C7 C 0.7367(2) 0.62182(17) 0.56673(9) 0.0181(4) Uani 1 1 d .
H7 H 0.7074 0.6358 0.6098 0.022 Uiso 1 1 calc R
C8 C 0.6207(2) 0.57496(17) 0.52391(9) 0.0148(4) Uani 1 1 d .
C9 C 0.4616(2) 0.53416(17) 0.54451(9) 0.0152(4) Uani 1 1 d .
C10 C 0.4138(2) 0.54908(18) 0.60815(9) 0.0192(4) Uani 1 1 d .
H10 H 0.4784 0.5986 0.6363 0.023 Uiso 1 1 calc R
C11 C 0.2755(2) 0.4934(2) 0.63022(9) 0.0214(4) Uani 1 1 d .
H11 H 0.2408 0.5077 0.6726 0.026 Uiso 1 1 calc R
C12 C 0.1866(2) 0.4151(2) 0.58915(9) 0.0197(4) Uani 1 1 d .
H12 H 0.0967 0.3695 0.6055 0.024 Uiso 1 1 calc R
C13 C 0.2240(2) 0.40120(17) 0.52577(9) 0.0166(4) Uani 1 1 d .
C14 C 0.3583(2) 0.47024(17) 0.50076(9) 0.0144(4) Uani 1 1 d .
C15 C 0.1231(2) 0.30191(19) 0.49061(10) 0.0201(4) Uani 1 1 d .
H15A H 0.0155 0.3397 0.4836 0.024 Uiso 1 1 calc R
H15B H 0.1095 0.2255 0.5185 0.024 Uiso 1 1 calc R
C16 C 0.1870(2) 0.25472(18) 0.42669(9) 0.0195(4) Uani 1 1 d .
H16A H 0.3015 0.2308 0.4307 0.023 Uiso 1 1 calc R
H16B H 0.1267 0.1772 0.4127 0.023 Uiso 1 1 calc R
C21 C 0.2636(2) 0.47223(17) 0.38474(8) 0.0148(4) Uani 1 1 d .
C22 C 0.1682(2) 0.36166(18) 0.37906(9) 0.0161(4) Uani 1 1 d .
C23 C 0.0477(2) 0.35705(19) 0.33317(9) 0.0203(4) Uani 1 1 d .
H23 H -0.0171 0.2817 0.3296 0.024 Uiso 1 1 calc R
C24 C 0.0212(2) 0.4609(2) 0.29272(10) 0.0227(4) Uani 1 1 d .
H24 H -0.0594 0.4561 0.2610 0.027 Uiso 1 1 calc R
C25 C 0.1135(2) 0.5718(2) 0.29907(9) 0.0208(4) Uani 1 1 d .
H25 H 0.0945 0.6442 0.2723 0.025 Uiso 1 1 calc R
C26 C 0.2334(2) 0.57706(19) 0.34450(9) 0.0165(4) Uani 1 1 d .
H26 H 0.2962 0.6535 0.3484 0.020 Uiso 1 1 calc R
C31 C 0.5863(2) 0.53137(17) 0.34484(9) 0.0145(4) Uani 1 1 d .
C32 C 0.5679(2) 0.42551(19) 0.30429(9) 0.0172(4) Uani 1 1 d .
H32 H 0.5343 0.3445 0.3211 0.021 Uiso 1 1 calc R
C33 C 0.5981(2) 0.4367(2) 0.23957(9) 0.0202(4) Uani 1 1 d .
H33 H 0.5843 0.3638 0.2126 0.024 Uiso 1 1 calc R
C34 C 0.6486(2) 0.5544(2) 0.21447(9) 0.0213(4) Uani 1 1 d .
H34 H 0.6673 0.5628 0.1702 0.026 Uiso 1 1 calc R
C35 C 0.6715(2) 0.65996(19) 0.25453(10) 0.0200(4) Uani 1 1 d .
H35 H 0.7078 0.7402 0.2377 0.024 Uiso 1 1 calc R
C36 C 0.6413(2) 0.64813(19) 0.31908(9) 0.0168(4) Uani 1 1 d .
H36 H 0.6583 0.7205 0.3462 0.020 Uiso 1 1 calc R

loop_
_atom_site_aniso_label
_atom_site_aniso_U_11
_atom_site_aniso_U_22
_atom_site_aniso_U_33
_atom_site_aniso_U_23
_atom_site_aniso_U_13
_atom_site_aniso_U_12
C1 0.0180(9) 0.0098(8) 0.0139(9) -0.0002(7) 0.0012(8) 0.0008(7)
C2 0.0181(9) 0.0106(8) 0.0130(9) -0.0004(7) -0.0010(8) 0.0012(7)
C3 0.0171(9) 0.0101(8) 0.0159(9) 0.0015(7) -0.0013(8) 0.0002(7)
C4 0.0186(9) 0.0152(8) 0.0171(9) -0.0007(8) 0.0011(8) 0.0000(8)
C5 0.0161(9) 0.0173(9) 0.0234(10) 0.0005(8) -0.0028(8) -0.0003(7)
C6 0.0202(10) 0.0172(9) 0.0218(10) -0.0017(8) -0.0073(8) -0.0006(8)
C7 0.0237(9) 0.0158(9) 0.0147(9) -0.0012(7) -0.0027(8) 0.0019(8)
C8 0.0193(9) 0.0098(8) 0.0152(9) 0.0006(7) -0.0015(8) 0.0022(7)
C9 0.0174(9) 0.0135(8) 0.0148(9) 0.0019(7) -0.0005(8) 0.0029(7)
C10 0.0228(10) 0.0217(10) 0.0131(9) -0.0024(8) -0.0023(8) 0.0029(8)
C11 0.0239(10) 0.0283(10) 0.0119(9) 0.0012(8) 0.0036(8) 0.0048(9)
C12 0.0181(9) 0.0229(9) 0.0180(10) 0.0050(8) 0.0043(8) 0.0002(8)
C13 0.0168(9) 0.0156(9) 0.0174(9) 0.0033(8) 0.0008(8) 0.0023(7)
C14 0.0175(9) 0.0120(8) 0.0136(9) 0.0007(7) -0.0004(8) 0.0032(7)
C15 0.0182(9) 0.0209(9) 0.0211(10) 0.0048(8) 0.0022(9) -0.0040(8)
C16 0.0188(9) 0.0168(9) 0.0227(10) -0.0021(8) 0.0011(8) -0.0043(8)
C21 0.0158(9) 0.0174(9) 0.0112(9) -0.0026(7) 0.0024(8) 0.0031(7)
C22 0.0146(8) 0.0205(9) 0.0132(9) -0.0039(8) 0.0026(8) 0.0008(8)
C23 0.0152(9) 0.0256(10) 0.0201(10) -0.0086(9) 0.0014(8) -0.0013(8)
C24 0.0156(9) 0.0365(11) 0.0159(10) -0.0052(9) -0.0019(8) 0.0051(8)
C25 0.0200(9) 0.0289(10) 0.0137(9) 0.0018(8) 0.0016(8) 0.0077(8)
C26 0.0169(8) 0.0191(9) 0.0135(9) -0.0019(7) 0.0012(8) 0.0016(8)
C31 0.0109(8) 0.0179(9) 0.0148(9) 0.0005(8) -0.0013(7) 0.0013(7)
C32 0.0154(9) 0.0186(9) 0.0175(9) -0.0004(8) 0.0005(8) -0.0009(8)
C33 0.0162(9) 0.0282(10) 0.0162(9) -0.0050(8) 0.0004(8) 0.0000(8)
C34 0.0165(9) 0.0336(11) 0.0139(9) 0.0031(9) -0.0003(8) 0.0039(8)
C35 0.0167(9) 0.0228(10) 0.0204(10) 0.0081(8) 0.0044(8) 0.0030(8)
C36 0.0158(9) 0.0173(9) 0.0174(10) 0.0014(8) 0.0000(8) 0.0005(7)

loop_
_atom_type_symbol
_atom_type_description
_atom_type_scat_dispersion_real
_atom_type_scat_dispersion_imag
_atom_type_scat_source
C C 0.0181 0.0091 'International Tables Vol C Tables 4.2.6.8 and 6.1.1.4'
H H 0.0000 0.0000 'International Tables Vol C Tables 4.2.6.8 and 6.1.1.4'

loop_
_geom_angle_atom_site_label_1
_geom_angle_atom_site_label_2
_geom_angle_atom_site_label_3
_geom_angle
C2 C1 C14 120.00(17)
C2 C1 C21 119.44(16)
C14 C1 C21 119.92(16)
C1 C2 C3 120.90(17)
C1 C2 C31 120.69(17)
C3 C2 C31 118.38(16)
C4 C3 C2 121.74(17)
C8 C3 C2 119.23(17)
C8 C3 C4 119.00(18)
C5 C4 C3 121.15(18)
C4 C5 C6 119.79(19)
C7 C6 C5 120.09(19)
C6 C7 C8 121.79(18)
C3 C8 C9 119.49(17)
C7 C8 C3 118.09(18)
C7 C8 C9 122.26(17)
C10 C9 C8 120.67(18)
C10 C9 C14 119.72(18)
C14 C9 C8 119.45(17)
C11 C10 C9 121.07(19)
C10 C11 C12 118.65(18)
C13 C12 C11 122.65(18)
C12 C13 C14 118.91(18)
C12 C13 C15 114.62(17)
C14 C13 C15 126.23(17)
C9 C14 C1 117.63(16)
C9 C14 C13 117.82(17)
C13 C14 C1 124.53(17)
C13 C15 C16 116.81(17)
C22 C16 C15 108.61(15)
C22 C21 C1 122.30(16)
C22 C21 C26 118.48(17)
C26 C21 C1 119.22(16)
C21 C22 C16 118.91(17)
C23 C22 C16 120.95(17)
C23 C22 C21 119.89(18)
C24 C23 C22 120.97(18)
C25 C24 C23 119.30(18)
C24 C25 C26 120.06(19)
C25 C26 C21 121.28(18)
C32 C31 C2 121.16(16)
C32 C31 C36 118.18(17)
C36 C31 C2 120.65(16)
C33 C32 C31 121.04(18)
C34 C33 C32 120.01(19)
C33 C34 C35 119.62(18)
C36 C35 C34 120.07(19)
C35 C36 C31 121.03(18)

loop_
_geom_bond_atom_site_label_1
_geom_bond_atom_site_label_2
_geom_bond_distance
C1 C2 1.377(3)
C1 C14 1.470(2)
C1 C21 1.498(3)
C2 C3 1.447(3)
C2 C31 1.495(3)
C3 C4 1.418(3)
C3 C8 1.412(3)
C4 C5 1.372(3)
C5 C6 1.394(3)
C6 C7 1.372(3)
C7 C8 1.409(3)
C8 C9 1.459(3)
C9 C10 1.408(3)
C9 C14 1.424(3)
C10 C11 1.371(3)
C11 C12 1.397(3)
C12 C13 1.379(3)
C13 C14 1.429(3)
C13 C15 1.519(3)
C15 C16 1.528(3)
C16 C22 1.500(3)
C21 C22 1.396(3)
C21 C26 1.397(3)
C22 C23 1.396(3)
C23 C24 1.387(3)
C24 C25 1.385(3)
C25 C26 1.386(3)
C31 C32 1.395(3)
C31 C36 1.398(3)
C32 C33 1.392(3)
C33 C34 1.390(3)
C34 C35 1.391(3)
C35 C36 1.389(3)

loop_
_geom_torsion_atom_site_label_1
_geom_torsion_atom_site_label_2
_geom_torsion_atom_site_label_3
_geom_torsion_atom_site_label_4
_geom_torsion
C1 C2 C3 C4 171.69(17)
C1 C2 C3 C8 -10.3(3)
C1 C2 C31 C32 -55.7(2)
C1 C2 C31 C36 123.11(19)
C1 C21 C22 C16 6.1(3)
C1 C21 C22 C23 -179.67(16)
C1 C21 C26 C25 179.65(17)
C2 C1 C14 C9 17.9(2)
C2 C1 C14 C13 -163.63(17)
C2 C1 C21 C22 129.80(19)
C2 C1 C21 C26 -51.0(2)
C2 C3 C4 C5 175.50(17)
C2 C3 C8 C7 -174.61(16)
C2 C3 C8 C9 10.0(2)
C2 C31 C32 C33 176.64(17)
C2 C31 C36 C35 -176.56(18)
C3 C2 C31 C32 126.46(18)
C3 C2 C31 C36 -54.8(2)
C3 C4 C5 C6 -0.2(3)
C3 C8 C9 C10 179.88(17)
C3 C8 C9 C14 4.4(2)
C4 C3 C8 C7 3.4(2)
C4 C3 C8 C9 -171.99(16)
C4 C5 C6 C7 1.8(3)
C5 C6 C7 C8 -0.8(3)
C6 C7 C8 C3 -1.9(3)
C6 C7 C8 C9 173.43(18)
C7 C8 C9 C10 4.6(3)
C7 C8 C9 C14 -170.84(17)
C8 C3 C4 C5 -2.5(3)
C8 C9 C10 C11 -169.78(17)
C8 C9 C14 C1 -18.0(2)
C8 C9 C14 C13 163.41(15)
C9 C10 C11 C12 3.5(3)
C10 C9 C14 C1 166.44(17)
C10 C9 C14 C13 -12.1(3)
C10 C11 C12 C13 -6.2(3)
C11 C12 C13 C14 -0.5(3)
C11 C12 C13 C15 174.32(18)
C12 C13 C14 C1 -168.93(18)
C12 C13 C14 C9 9.5(3)
C12 C13 C15 C16 -163.45(17)
C13 C15 C16 C22 -72.5(2)
C14 C1 C2 C3 -3.8(3)
C14 C1 C2 C31 178.41(16)
C14 C1 C21 C22 -59.4(2)
C14 C1 C21 C26 119.86(19)
C14 C9 C10 C11 5.7(3)
C14 C13 C15 C16 10.9(3)
C15 C13 C14 C1 16.9(3)
C15 C13 C14 C9 -164.61(18)
C15 C16 C22 C21 69.5(2)
C15 C16 C22 C23 -104.7(2)
C16 C22 C23 C24 174.28(18)
C21 C1 C2 C3 167.04(16)
C21 C1 C2 C31 -10.8(2)
C21 C1 C14 C9 -152.85(16)
C21 C1 C14 C13 25.6(3)
C21 C22 C23 C24 0.2(3)
C22 C21 C26 C25 -1.1(3)
C22 C23 C24 C25 -1.5(3)
C23 C24 C25 C26 1.5(3)
C24 C25 C26 C21 -0.2(3)
C26 C21 C22 C16 -173.12(16)
C26 C21 C22 C23 1.1(3)
C31 C2 C3 C4 -10.4(2)
C31 C2 C3 C8 167.55(16)
C31 C32 C33 C34 0.5(3)
C32 C31 C36 C35 2.3(3)
C32 C33 C34 C35 1.2(3)
C33 C34 C35 C36 -1.1(3)
C34 C35 C36 C31 -0.6(3)
C36 C31 C32 C33 -2.2(3)
